data_4348992
loop_
_publ_author_name
'Schmitz, Sebastian'
'van Leusen, Jan'
'Ellern, Arkady'
'K\"ogerler, Paul'
'Monakhov, Kirill Yu.'

_publ_section_title
;
 A thioether-decorated {Mn11Tb4} coordination cluster with slow magnetic
 relaxation
;
_journal_issue 12
_journal_name_full 'Inorganic Chemistry Frontiers'
_journal_page_first 1095
_journal_paper_doi 10.1039/C5QI00172B
_journal_volume 2
_journal_year 2015
_chemical_formula_moiety 'C146 H144 Mn11 N2 O64 S18 Tb4  x 13 (C2 H3 N)'
_chemical_formula_sum 'C172 H188 Mn11 N15 O64 S18 Tb4'
_chemical_formula_weight 5306.46
_space_group_crystal_system triclinic
_space_group_IT_number 2
_space_group_name_Hall '-P 1'
_space_group_name_H-M_alt 'P -1'
_atom_sites_solution_hydrogens mixed
_audit_creation_method SHELXL-2014/7
_audit_update_record
;
2015-04-29 deposited with the CCDC.
2015-10-13 downloaded from the CCDC.
;
_cell_angle_alpha 61.520(3)
_cell_angle_beta 66.702(3)
_cell_angle_gamma 78.020(2)
_cell_formula_units_Z 1
_cell_length_a 17.7970(4)
_cell_length_b 18.4077(6)
_cell_length_c 18.4319(5)
_cell_measurement_reflns_used 9591
_cell_measurement_temperature 153(10)
_cell_measurement_theta_max 25.2860
_cell_measurement_theta_min 2.9600
_cell_volume 4873.5(3)
_computing_cell_refinement
;
CrysAlisPro, Agilent Technologies,
Version 1.171.36.28 (release 01-02-2013 CrysAlis171 .NET)
(compiled Feb  1 2013,16:14:44)
;
_computing_data_collection
;
CrysAlisPro, Agilent Technologies,
Version 1.171.36.28 (release 01-02-2013 CrysAlis171 .NET)
(compiled Feb  1 2013,16:14:44)
;
_computing_data_reduction
;
CrysAlisPro, Agilent Technologies,
Version 1.171.36.28 (release 01-02-2013 CrysAlis171 .NET)
(compiled Feb  1 2013,16:14:44)
;
_computing_structure_refinement 'SHELXL-2014/7 (Sheldrick, 2014)'
_diffrn_ambient_temperature 153(2)
_diffrn_measured_fraction_theta_full 0.998
_diffrn_measured_fraction_theta_max 0.899
_diffrn_measurement_device_type 'SuperNova, Dual, Cu at zero, Atlas'
_diffrn_measurement_method 'omega scan'
_diffrn_radiation_type MoK\a
_diffrn_radiation_wavelength 0.71073
_diffrn_reflns_av_R_equivalents 0.0882
_diffrn_reflns_av_unetI/netI 0.1260
_diffrn_reflns_Laue_measured_fraction_full 0.998
_diffrn_reflns_Laue_measured_fraction_max 0.899
_diffrn_reflns_limit_h_max 22
_diffrn_reflns_limit_h_min -23
_diffrn_reflns_limit_k_max 24
_diffrn_reflns_limit_k_min -24
_diffrn_reflns_limit_l_max 23
_diffrn_reflns_limit_l_min -23
_diffrn_reflns_number 64195
_diffrn_reflns_point_group_measured_fraction_full 0.998
_diffrn_reflns_point_group_measured_fraction_max 0.899
_diffrn_reflns_theta_full 25.242
_diffrn_reflns_theta_max 28.598
_diffrn_reflns_theta_min 2.964
_diffrn_source 'SuperNova (Mo) X-ray Source'
_exptl_absorpt_coefficient_mu 2.398
_exptl_absorpt_correction_T_max 1.00000
_exptl_absorpt_correction_T_min 0.68703
_exptl_absorpt_correction_type multi-scan
_exptl_absorpt_process_details
;
CrysAlisPro, Agilent Technologies,
Version 1.171.36.28 (release 01-02-2013 CrysAlis171 .NET)
(compiled Feb  1 2013,16:14:44)
Analytical numeric absorption correction using a multifaceted crystal
			model based on expressions derived by R.C. Clark & J.S. Reid.
(Clark, R. C. & Reid, J. S. (1995). Acta Cryst. A51, 887-897)
;
_exptl_crystal_colour brown
_exptl_crystal_density_diffrn 1.808
_exptl_crystal_description block
_exptl_crystal_F_000 2660
_exptl_crystal_size_max 0.2905
_exptl_crystal_size_mid 0.1191
_exptl_crystal_size_min 0.0332
_refine_diff_density_max 3.182
_refine_diff_density_min -2.026
_refine_diff_density_rms 0.175
_refine_ls_extinction_method none
_refine_ls_goodness_of_fit_ref 0.909
_refine_ls_hydrogen_treatment constr
_refine_ls_matrix_type full
_refine_ls_number_parameters 1093
_refine_ls_number_reflns 22423
_refine_ls_number_restraints 1233
_refine_ls_restrained_S_all 0.901
_refine_ls_R_factor_all 0.1662
_refine_ls_R_factor_gt 0.0839
_refine_ls_shift/su_max 0.001
_refine_ls_shift/su_mean 0.000
_refine_ls_structure_factor_coef Fsqd
_refine_ls_weighting_details 'w=1/[\s^2^(Fo^2^)+(0.1678P)^2^+31.6174P] where P=(Fo^2^+2Fc^2^)/3'
_refine_ls_weighting_scheme calc
_refine_ls_wR_factor_gt 0.2161
_refine_ls_wR_factor_ref 0.2961
_reflns_Friedel_coverage 0.000
_reflns_number_gt 11171
_reflns_number_total 22423
_reflns_threshold_expression 'I > 2\s(I)'
_cod_data_source_file c5qi00172b2.cif
_cod_data_source_block mon012_sq
_cod_original_cell_volume 4873.4(3)
_cod_database_code 4348992
_shelx_shelxl_version_number 2014/7
_shelx_space_group_comment
;
The symmetry employed for this shelxl refinement is uniquely defined
by the following loop, which should always be used as a source of
symmetry information in preference to the above space-group names.
They are only intended as comments.
;
_exptl_absorpt_special_details
;
CrysAlisPro, Agilent Technologies,
Version 1.171.36.28 (release 01-02-2013 CrysAlis171 .NET)
(compiled Feb  1 2013,16:14:44)
Analytical numeric absorption correction using a multifaceted crystal
			model based on expressions derived by R.C. Clark & J.S. Reid.
(Clark, R. C. & Reid, J. S. (1995). Acta Cryst. A51, 887-897)
;

loop_
_space_group_symop_operation_xyz
'x, y, z'
'-x, -y, -z'

loop_
_atom_site_label
_atom_site_type_symbol
_atom_site_fract_x
_atom_site_fract_y
_atom_site_fract_z
_atom_site_U_iso_or_equiv
_atom_site_adp_type
_atom_site_occupancy
_atom_site_site_symmetry_order
_atom_site_calc_flag
_atom_site_refinement_flags_posn
_atom_site_refinement_flags_adp
_atom_site_refinement_flags_occupancy
Tb1 Tb 1.06053(3) 0.34539(3) 0.42420(4) 0.04337(17) Uani 1 1 d . . .
Tb2 Tb 0.67991(3) 0.44238(4) 0.52828(4) 0.04757(18) Uani 1 1 d . . .
Mn1 Mn 1.0000 0.5000 0.5000 0.0382(5) Uani 1 2 d S . P
Mn2 Mn 0.77822(10) 0.52042(11) 0.60035(11) 0.0419(4) Uani 1 1 d . . .
Mn3 Mn 0.87474(10) 0.51325(10) 0.39444(10) 0.0396(4) Uani 1 1 d . . .
Mn4 Mn 1.01424(10) 0.33747(10) 0.64104(11) 0.0415(4) Uani 1 1 d . . .
Mn5 Mn 0.86409(10) 0.35705(11) 0.56730(11) 0.0431(4) Uani 1 1 d . . .
Mn6 Mn 0.83669(11) 0.32494(11) 0.44281(12) 0.0480(4) Uani 1 1 d . . .
C1 C 1.2649(10) -0.0589(8) 0.9937(11) 0.092(6) Uani 1 1 d D . .
H1A H 1.2931 -0.1055 1.0292 0.139 Uiso 1 1 calc R U .
H1B H 1.2105 -0.0504 1.0319 0.139 Uiso 1 1 calc R U .
H1C H 1.2593 -0.0709 0.9497 0.139 Uiso 1 1 calc R U .
S1 S 1.3214(3) 0.0300(3) 0.9410(3) 0.0832(12) Uani 1 1 d D . .
C2 C 1.2632(7) 0.1068(6) 0.8809(8) 0.064(2) Uani 1 1 d D U .
C3 C 1.1920(7) 0.0926(7) 0.8782(9) 0.066(2) Uani 1 1 d D U .
H3A H 1.1702 0.0387 0.9121 0.079 Uiso 1 1 calc R U .
C4 C 1.1510(7) 0.1565(6) 0.8262(8) 0.058(2) Uani 1 1 d D U .
H4A H 1.1025 0.1459 0.8233 0.070 Uiso 1 1 calc R U .
C5 C 1.1817(7) 0.2349(6) 0.7794(7) 0.0507(19) Uani 1 1 d D U .
C6 C 1.2547(7) 0.2492(7) 0.7807(8) 0.056(2) Uani 1 1 d D U .
H6A H 1.2775 0.3026 0.7460 0.068 Uiso 1 1 calc R U .
C7 C 1.2938(8) 0.1852(7) 0.8327(8) 0.063(2) Uani 1 1 d D U .
H7A H 1.3427 0.1954 0.8353 0.076 Uiso 1 1 calc R U .
C8 C 1.1439(7) 0.3016(7) 0.7162(7) 0.048(2) Uani 1 1 d D U .
C9 C 0.6042(16) 0.250(2) 1.1718(16) 0.36(4) Uani 1 1 d D . .
H9A H 0.5612 0.2351 1.2296 0.541 Uiso 1 1 calc R U .
H9B H 0.6489 0.2082 1.1769 0.541 Uiso 1 1 calc R U .
H9C H 0.6251 0.3041 1.1500 0.541 Uiso 1 1 calc R U .
S2 S 0.5656(4) 0.2516(3) 1.1017(3) 0.1114(19) Uani 1 1 d D . .
C10 C 0.6429(6) 0.2774(8) 0.9986(6) 0.060(2) Uani 1 1 d D U .
C11 C 0.7217(6) 0.2868(8) 0.9859(7) 0.062(2) Uani 1 1 d D U .
H11A H 0.7358 0.2774 1.0344 0.074 Uiso 1 1 calc R U .
C12 C 0.7822(7) 0.3100(8) 0.9030(6) 0.058(2) Uani 1 1 d D U .
H12A H 0.8370 0.3157 0.8953 0.070 Uiso 1 1 calc R U .
C13 C 0.7619(6) 0.3247(8) 0.8322(6) 0.0512(19) Uani 1 1 d D U .
C14 C 0.6821(6) 0.3145(8) 0.8453(7) 0.054(2) Uani 1 1 d D U .
H14A H 0.6678 0.3229 0.7973 0.065 Uiso 1 1 calc R U .
C15 C 0.6228(7) 0.2921(8) 0.9278(6) 0.057(2) Uani 1 1 d D U .
H15A H 0.5677 0.2869 0.9357 0.069 Uiso 1 1 calc R U .
C16 C 0.8260(7) 0.3515(8) 0.7435(7) 0.053(2) Uani 1 1 d D U .
C17 C 0.5926(9) 1.0231(12) 0.2626(15) 0.126(8) Uani 1 1 d D . .
H17A H 0.5690 1.0758 0.2296 0.189 Uiso 1 1 calc R U .
H17B H 0.5946 0.9835 0.2405 0.189 Uiso 1 1 calc R U .
H17C H 0.5588 1.0014 0.3251 0.189 Uiso 1 1 calc R U .
S3 S 0.6901(3) 1.0382(2) 0.2499(3) 0.0879(13) Uani 1 1 d D . .
C18 C 0.7220(7) 0.9375(6) 0.3135(8) 0.061(2) Uani 1 1 d D U .
C19 C 0.6717(7) 0.8712(6) 0.3604(8) 0.058(2) Uani 1 1 d D U .
H19A H 0.6183 0.8772 0.3581 0.070 Uiso 1 1 calc R U .
C20 C 0.7000(7) 0.7945(7) 0.4118(8) 0.055(2) Uani 1 1 d D U .
H20A H 0.6656 0.7481 0.4444 0.066 Uiso 1 1 calc R U .
C21 C 0.7769(6) 0.7854(6) 0.4158(8) 0.0522(19) Uani 1 1 d D U .
C22 C 0.8275(7) 0.8531(6) 0.3659(8) 0.057(2) Uani 1 1 d D U .
H22A H 0.8816 0.8466 0.3665 0.069 Uiso 1 1 calc R U .
C23 C 0.8005(7) 0.9293(7) 0.3157(8) 0.062(2) Uani 1 1 d D U .
H23A H 0.8350 0.9756 0.2830 0.075 Uiso 1 1 calc R U .
C24 C 0.8056(8) 0.7026(6) 0.4725(8) 0.049(2) Uani 1 1 d D U .
C25 C 0.3773(10) 0.2369(11) 0.3522(13) 0.102(6) Uani 1 1 d D . .
H25A H 0.3403 0.2147 0.3404 0.152 Uiso 1 1 calc R U .
H25B H 0.3473 0.2465 0.4045 0.152 Uiso 1 1 calc R U .
H25C H 0.3991 0.2893 0.3016 0.152 Uiso 1 1 calc R U .
S4 S 0.4576(3) 0.1665(4) 0.3703(5) 0.131(3) Uani 1 1 d D . .
C26 C 0.5181(7) 0.2144(8) 0.3904(10) 0.069(2) Uani 1 1 d D U .
C27 C 0.5954(7) 0.1802(9) 0.3902(10) 0.072(2) Uani 1 1 d D U .
H27A H 0.6134 0.1328 0.3793 0.087 Uiso 1 1 calc R U .
C28 C 0.6468(8) 0.2146(8) 0.4056(10) 0.070(2) Uani 1 1 d D U .
H28A H 0.6999 0.1913 0.4041 0.084 Uiso 1 1 calc R U .
C29 C 0.6210(7) 0.2814(8) 0.4228(9) 0.0602(19) Uani 1 1 d D U .
C30 C 0.5436(7) 0.3150(8) 0.4247(9) 0.062(2) Uani 1 1 d D U .
H30A H 0.5246 0.3600 0.4396 0.074 Uiso 1 1 calc R U .
C31 C 0.4934(7) 0.2840(8) 0.4051(9) 0.065(2) Uani 1 1 d D U .
H31A H 0.4421 0.3104 0.4017 0.078 Uiso 1 1 calc R U .
C32 C 0.6743(8) 0.3152(9) 0.4444(9) 0.059(2) Uani 1 1 d D U .
C33 C 0.4480(14) 0.0492(14) 1.1492(12) 0.146(10) Uani 1 1 d D . .
H33A H 0.4146 0.0263 1.2118 0.220 Uiso 1 1 calc R U .
H33B H 0.4698 0.0040 1.1320 0.220 Uiso 1 1 calc R U .
H33C H 0.4934 0.0795 1.1385 0.220 Uiso 1 1 calc R U .
S5 S 0.3885(3) 0.1153(4) 1.0880(3) 0.1103(18) Uani 1 1 d D . .
C34 C 0.4573(7) 0.1506(8) 0.9780(7) 0.074(3) Uani 1 1 d D U .
C35 C 0.5289(7) 0.1097(9) 0.9507(8) 0.077(3) Uani 1 1 d D U .
H35A H 0.5422 0.0576 0.9915 0.092 Uiso 1 1 calc R U .
C36 C 0.5821(7) 0.1445(8) 0.8633(7) 0.071(3) Uani 1 1 d D U .
H36A H 0.6314 0.1161 0.8447 0.085 Uiso 1 1 calc R U .
C37 C 0.5624(7) 0.2199(7) 0.8047(7) 0.065(2) Uani 1 1 d D U .
C38 C 0.4902(7) 0.2608(8) 0.8325(7) 0.067(3) Uani 1 1 d D U .
H38A H 0.4766 0.3130 0.7919 0.081 Uiso 1 1 calc R U .
C39 C 0.4380(8) 0.2264(8) 0.9184(7) 0.069(3) Uani 1 1 d D U .
H39 H 0.3887 0.2549 0.9367 0.083 Uiso 1 1 calc R U .
C40 C 0.6203(7) 0.2609(9) 0.7132(7) 0.063(3) Uani 1 1 d D U .
C41 C 0.5479(14) 0.4537(9) 1.1568(10) 0.127(8) Uani 1 1 d D . .
H41A H 0.5175 0.4444 1.2178 0.190 Uiso 1 1 calc R U .
H41B H 0.5180 0.4302 1.1384 0.190 Uiso 1 1 calc R U .
H41C H 0.6022 0.4269 1.1523 0.190 Uiso 1 1 calc R U .
S6 S 0.5583(3) 0.5582(3) 1.0898(3) 0.1007(15) Uani 1 1 d D . .
C42 C 0.6136(9) 0.5628(8) 0.9844(7) 0.070(2) Uani 1 1 d D U .
C43 C 0.6151(8) 0.4994(8) 0.9647(7) 0.067(2) Uani 1 1 d D U .
H43A H 0.5872 0.4500 1.0092 0.080 Uiso 1 1 calc R U .
C44 C 0.6570(7) 0.5072(7) 0.8806(7) 0.060(2) Uani 1 1 d D U .
H44A H 0.6552 0.4639 0.8672 0.072 Uiso 1 1 calc R U .
C45 C 0.7012(7) 0.5757(7) 0.8161(7) 0.056(2) Uani 1 1 d D U .
C46 C 0.6981(8) 0.6418(8) 0.8348(8) 0.065(2) Uani 1 1 d D U .
H46A H 0.7267 0.6909 0.7905 0.078 Uiso 1 1 calc R U .
C47 C 0.6530(8) 0.6350(8) 0.9181(7) 0.071(2) Uani 1 1 d D U .
H47A H 0.6490 0.6807 0.9301 0.085 Uiso 1 1 calc R U .
C48 C 0.7515(6) 0.5822(7) 0.7252(7) 0.045(2) Uani 1 1 d D U .
C49 C 1.2518(9) 0.397(2) -0.1032(17) 0.215(12) Uani 1 1 d D . .
H49A H 1.2813 0.4136 -0.1662 0.323 Uiso 1 1 calc R U .
H49B H 1.2742 0.4247 -0.0827 0.323 Uiso 1 1 calc R U .
H49C H 1.2581 0.3367 -0.0708 0.323 Uiso 1 1 calc R U .
S7 S 1.1503(4) 0.4226(5) -0.0857(3) 0.1412(19) Uani 1 1 d D . .
C50 C 1.1048(8) 0.3891(11) 0.0286(7) 0.089(3) Uani 1 1 d D U .
C51 C 1.1468(8) 0.3451(11) 0.0861(8) 0.087(3) Uani 1 1 d D U .
H51A H 1.2036 0.3329 0.0647 0.105 Uiso 1 1 calc R U .
C52 C 1.1051(7) 0.3186(11) 0.1762(8) 0.084(3) Uani 1 1 d D U .
H52A H 1.1333 0.2874 0.2165 0.100 Uiso 1 1 calc R U .
C53 C 1.0230(7) 0.3376(10) 0.2067(8) 0.076(2) Uani 1 1 d D U .
C54 C 0.9818(8) 0.3819(10) 0.1481(8) 0.083(3) Uani 1 1 d D U .
H54A H 0.9254 0.3958 0.1689 0.099 Uiso 1 1 calc R U .
C55 C 1.0223(8) 0.4058(11) 0.0598(8) 0.090(3) Uani 1 1 d D U .
H55A H 0.9933 0.4340 0.0199 0.108 Uiso 1 1 calc R U .
C56 C 0.9818(8) 0.3186(10) 0.3009(8) 0.069(3) Uani 1 1 d D U .
C57 C 1.1572(15) 0.7642(14) -0.1884(16) 0.215(12) Uani 1 1 d D . .
H57A H 1.1867 0.7917 -0.2518 0.323 Uiso 1 1 calc R U .
H57B H 1.1010 0.7541 -0.1777 0.323 Uiso 1 1 calc R U .
H57C H 1.1562 0.7996 -0.1617 0.323 Uiso 1 1 calc R U .
S8 S 1.2047(4) 0.6735(5) -0.1434(3) 0.1412(19) Uani 1 1 d D . .
C58 C 1.1458(8) 0.6307(9) -0.0300(7) 0.083(3) Uani 1 1 d D U .
C59 C 1.1741(8) 0.5578(9) 0.0237(7) 0.081(3) Uani 1 1 d D U .
H59A H 1.2229 0.5322 -0.0006 0.097 Uiso 1 1 calc R U .
C60 C 1.1317(7) 0.5219(9) 0.1125(7) 0.072(3) Uani 1 1 d D U .
H60A H 1.1527 0.4723 0.1494 0.086 Uiso 1 1 calc R U .
C61 C 1.0594(7) 0.5562(8) 0.1492(6) 0.062(2) Uani 1 1 d D U .
C62 C 1.0309(8) 0.6308(8) 0.0947(7) 0.071(3) Uani 1 1 d D U .
H62A H 0.9815 0.6560 0.1187 0.085 Uiso 1 1 calc R U .
C63 C 1.0751(8) 0.6678(9) 0.0052(7) 0.080(3) Uani 1 1 d D U .
H63A H 1.0564 0.7191 -0.0319 0.096 Uiso 1 1 calc R U .
C64 C 1.0153(7) 0.5158(8) 0.2454(6) 0.054(2) Uani 1 1 d D U .
C65 C 0.9141(12) -0.2028(12) 0.9751(16) 0.153(11) Uani 1 1 d D . .
H65A H 0.9044 -0.2615 1.0153 0.230 Uiso 1 1 calc R U .
H65B H 0.9653 -0.1969 0.9257 0.230 Uiso 1 1 calc R U .
H65C H 0.9183 -0.1741 1.0065 0.230 Uiso 1 1 calc R U .
S9 S 0.8381(8) -0.1623(4) 0.9380(5) 0.187(4) Uani 1 1 d D . .
C66 C 0.8698(10) -0.0588(7) 0.8687(10) 0.091(3) Uani 1 1 d D U .
C67 C 0.9410(10) -0.0282(8) 0.8547(10) 0.092(3) Uani 1 1 d D U .
H67A H 0.9777 -0.0632 0.8839 0.110 Uiso 1 1 calc R U .
C68 C 0.9589(9) 0.0549(7) 0.7970(10) 0.083(3) Uani 1 1 d D U .
H68A H 1.0074 0.0773 0.7874 0.100 Uiso 1 1 calc R U .
C69 C 0.9062(8) 0.1033(7) 0.7549(9) 0.071(2) Uani 1 1 d D U .
C70 C 0.8342(9) 0.0722(7) 0.7705(9) 0.076(3) Uani 1 1 d D U .
H70A H 0.7971 0.1075 0.7422 0.092 Uiso 1 1 calc R U .
C71 C 0.8159(10) -0.0096(7) 0.8269(10) 0.087(3) Uani 1 1 d D U .
H71A H 0.7671 -0.0316 0.8366 0.105 Uiso 1 1 calc R U .
C72 C 0.9204(9) 0.1932(6) 0.6955(8) 0.061(3) Uani 1 1 d D U .
C73 C 0.6026(13) 0.5016(14) 0.6856(15) 0.117(7) Uani 1 1 d . . .
H73A H 0.5558 0.4824 0.6846 0.176 Uiso 1 1 calc R U .
H73B H 0.6078 0.4692 0.7437 0.176 Uiso 1 1 calc R U .
H73C H 0.5940 0.5601 0.6731 0.176 Uiso 1 1 calc R U .
N1 N 1.0734(8) 0.1653(8) 0.4985(8) 0.068(3) Uani 1 1 d . . .
O1 O 0.9405(4) 0.5381(5) 0.2733(5) 0.0455(18) Uani 1 1 d . . .
O2 O 0.8027(5) 0.3718(5) 0.6778(5) 0.0491(19) Uani 1 1 d . . .
O3 O 0.8179(5) 0.6337(5) 0.3409(5) 0.0478(19) Uani 1 1 d . . .
O4 O 0.8984(4) 0.3539(5) 0.7358(5) 0.0498(19) Uani 1 1 d . . .
O5 O 0.9166(4) 0.3677(5) 0.4533(5) 0.0426(17) Uani 1 1 d . . .
O6 O 0.7717(5) 0.3273(5) 0.5550(5) 0.050(2) Uani 1 1 d . . .
O7 O 0.9696(4) 0.3852(4) 0.5484(5) 0.0377(16) Uani 1 1 d . . .
O8 O 1.0440(4) 0.4471(4) 0.5923(5) 0.0397(17) Uani 1 1 d . . .
O9 O 0.7542(5) 0.6478(5) 0.5254(5) 0.0454(18) Uani 1 1 d . . .
O10 O 0.7465(5) 0.2904(5) 0.4325(6) 0.052(2) Uani 1 1 d . . .
O11 O 0.7383(5) 0.5267(5) 0.7107(5) 0.0501(19) Uani 1 1 d . . .
O12 O 1.0713(5) 0.2890(5) 0.7267(5) 0.0467(18) Uani 1 1 d . . .
O13 O 0.8664(6) 0.1918(6) 0.5087(6) 0.067(2) Uani 1 1 d . . .
H13B H 0.8596 0.1648 0.4775 0.100 Uiso 1 1 d . U .
H13C H 0.8213 0.1694 0.5697 0.100 Uiso 1 1 d . U .
O14 O 0.8071(5) 0.4830(5) 0.5132(5) 0.0460(18) Uani 1 1 d . . .
O15 O 0.7929(5) 0.4610(5) 0.3905(5) 0.0445(18) Uani 1 1 d . . .
O16 O 0.9801(5) 0.2244(5) 0.6926(5) 0.050(2) Uani 1 1 d . . .
O17 O 0.9047(5) 0.3337(5) 0.3277(6) 0.056(2) Uani 1 1 d . . .
O18 O 1.0259(5) 0.2920(5) 0.3489(6) 0.057(2) Uani 1 1 d . . .
O19 O 0.6432(5) 0.3671(6) 0.4760(6) 0.062(2) Uani 1 1 d . . .
O20 O 0.8906(4) 0.5289(5) 0.5912(5) 0.0421(17) Uani 1 1 d . . .
O21 O 0.6054(5) 0.3351(6) 0.6667(6) 0.061(2) Uani 1 1 d . . .
O22 O 1.1183(5) 0.3063(5) 0.5362(5) 0.0487(19) Uani 1 1 d . . .
O23 O 1.0521(5) 0.4627(5) 0.2940(5) 0.0490(19) Uani 1 1 d . . .
O24 O 1.1966(5) 0.3607(5) 0.3258(5) 0.0486(19) Uani 1 1 d . . .
O25 O 0.6723(5) 0.4920(5) 0.6233(5) 0.0499(19) Uani 1 1 d . . .
O26 O 0.8724(5) 0.2324(5) 0.6549(5) 0.055(2) Uani 1 1 d . . .
O27 O 1.0098(5) 0.2033(5) 0.5290(6) 0.059(2) Uani 1 1 d . . .
O28 O 1.1355(6) 0.2092(5) 0.4417(6) 0.062(2) Uani 1 1 d . . .
O29 O 0.5340(6) 0.4726(6) 0.5629(6) 0.071(3) Uani 1 1 d . . .
H29B H 0.5059 0.4416 0.6271 0.107 Uiso 1 1 d . U .
H29C H 0.5241 0.5325 0.5476 0.107 Uiso 1 1 d . U .
O30 O 0.6626(6) 0.5830(6) 0.4338(7) 0.081(3) Uani 1 1 d . . .
H30B H 0.6642 0.5857 0.3778 0.121 Uiso 1 1 d . U .
H30D H 0.7089 0.6139 0.4201 0.121 Uiso 1 1 d . U .
O31 O 0.6837(6) 0.2182(6) 0.6896(6) 0.070(3) Uani 1 1 d . . .
O32 O 1.0746(8) 0.0898(6) 0.5250(9) 0.099(4) Uani 1 1 d . . .

loop_
_atom_site_aniso_label
_atom_site_aniso_U_11
_atom_site_aniso_U_22
_atom_site_aniso_U_33
_atom_site_aniso_U_23
_atom_site_aniso_U_13
_atom_site_aniso_U_12
Tb1 0.0435(3) 0.0462(3) 0.0431(3) -0.0166(3) -0.0204(2) -0.0029(2)
Tb2 0.0421(3) 0.0545(4) 0.0489(3) -0.0191(3) -0.0206(3) -0.0058(3)
Mn1 0.0370(12) 0.0416(13) 0.0358(12) -0.0097(10) -0.0203(10) -0.0038(10)
Mn2 0.0388(9) 0.0495(10) 0.0368(9) -0.0146(8) -0.0162(7) -0.0044(7)
Mn3 0.0396(9) 0.0450(9) 0.0350(8) -0.0122(7) -0.0184(7) -0.0053(7)
Mn4 0.0433(9) 0.0411(9) 0.0389(9) -0.0089(7) -0.0217(7) -0.0052(7)
Mn5 0.0423(9) 0.0484(10) 0.0390(9) -0.0123(8) -0.0200(7) -0.0077(8)
Mn6 0.0478(10) 0.0529(11) 0.0500(10) -0.0201(9) -0.0235(8) -0.0073(8)
C1 0.112(14) 0.067(10) 0.105(13) -0.014(9) -0.078(12) 0.005(9)
S1 0.091(3) 0.074(3) 0.091(3) -0.024(2) -0.060(3) 0.013(2)
C2 0.066(4) 0.062(4) 0.061(4) -0.016(4) -0.030(4) -0.004(4)
C3 0.068(4) 0.060(4) 0.062(4) -0.013(4) -0.032(4) -0.005(4)
C4 0.065(4) 0.056(4) 0.056(4) -0.017(3) -0.031(4) -0.006(3)
C5 0.058(4) 0.053(4) 0.047(4) -0.018(3) -0.029(3) -0.004(3)
C6 0.061(4) 0.057(4) 0.052(4) -0.016(3) -0.027(3) -0.008(3)
C7 0.063(4) 0.064(4) 0.057(4) -0.013(4) -0.029(4) -0.007(4)
C8 0.056(5) 0.049(5) 0.045(4) -0.019(4) -0.025(4) -0.001(4)
C9 0.08(2) 0.27(5) 0.36(7) 0.08(4) -0.01(3) 0.01(2)
S2 0.121(4) 0.083(3) 0.067(3) -0.018(2) 0.020(3) -0.022(3)
C10 0.056(4) 0.062(4) 0.049(4) -0.015(4) -0.017(3) -0.007(4)
C11 0.060(4) 0.070(4) 0.045(4) -0.013(4) -0.019(3) -0.011(4)
C12 0.056(4) 0.070(4) 0.043(3) -0.012(4) -0.021(3) -0.014(4)
C13 0.051(4) 0.058(4) 0.044(3) -0.016(3) -0.021(3) -0.009(3)
C14 0.050(4) 0.056(4) 0.051(4) -0.016(4) -0.021(3) -0.007(4)
C15 0.052(4) 0.058(4) 0.055(4) -0.016(4) -0.019(3) -0.009(4)
C16 0.052(5) 0.054(5) 0.046(4) -0.014(4) -0.019(4) -0.006(4)
C17 0.138(19) 0.113(16) 0.18(2) -0.078(16) -0.112(18) 0.055(14)
S3 0.112(4) 0.059(2) 0.099(3) -0.029(2) -0.064(3) 0.028(2)
C18 0.063(4) 0.052(4) 0.063(4) -0.020(4) -0.032(4) 0.012(3)
C19 0.060(4) 0.057(4) 0.061(4) -0.021(4) -0.035(4) 0.009(3)
C20 0.057(4) 0.055(4) 0.058(4) -0.022(3) -0.032(4) 0.007(3)
C21 0.056(4) 0.051(4) 0.058(4) -0.023(3) -0.032(3) 0.005(3)
C22 0.060(4) 0.050(4) 0.063(4) -0.019(4) -0.031(4) 0.005(3)
C23 0.065(4) 0.051(4) 0.066(4) -0.018(4) -0.032(4) 0.006(4)
C24 0.058(5) 0.050(4) 0.055(5) -0.025(4) -0.032(4) 0.002(4)
C25 0.088(13) 0.140(17) 0.112(15) -0.075(14) -0.048(11) 0.005(12)
S4 0.069(3) 0.184(6) 0.250(8) -0.174(6) -0.076(4) 0.030(3)
C26 0.058(4) 0.087(5) 0.086(5) -0.051(4) -0.029(4) -0.005(4)
C27 0.059(4) 0.087(5) 0.091(5) -0.051(4) -0.027(4) -0.005(4)
C28 0.058(4) 0.085(5) 0.083(5) -0.046(4) -0.026(4) -0.007(4)
C29 0.056(4) 0.081(5) 0.066(4) -0.038(4) -0.032(3) -0.005(4)
C30 0.059(4) 0.082(5) 0.067(4) -0.041(4) -0.032(4) -0.003(4)
C31 0.057(4) 0.083(5) 0.076(5) -0.045(4) -0.030(4) -0.004(4)
C32 0.053(5) 0.079(6) 0.061(5) -0.033(5) -0.031(4) -0.003(4)
C33 0.19(3) 0.15(2) 0.080(14) -0.019(14) -0.069(16) 0.012(18)
S5 0.082(3) 0.161(5) 0.059(2) -0.017(3) -0.018(2) -0.037(3)
C34 0.060(4) 0.082(5) 0.068(5) -0.017(4) -0.025(4) -0.011(4)
C35 0.062(5) 0.081(5) 0.068(4) -0.014(4) -0.025(4) -0.008(4)
C36 0.057(4) 0.075(5) 0.067(4) -0.016(4) -0.026(4) -0.007(4)
C37 0.055(4) 0.073(5) 0.063(4) -0.019(4) -0.027(3) -0.008(3)
C38 0.057(4) 0.077(5) 0.063(4) -0.020(4) -0.026(4) -0.008(4)
C39 0.059(4) 0.079(5) 0.064(4) -0.021(4) -0.025(4) -0.010(4)
C40 0.053(5) 0.071(6) 0.063(5) -0.020(4) -0.027(4) -0.009(5)
C41 0.139(19) 0.17(2) 0.070(12) -0.073(15) -0.029(12) 0.025(16)
S6 0.109(4) 0.119(4) 0.069(3) -0.057(3) 0.001(3) -0.016(3)
C42 0.070(5) 0.077(5) 0.060(4) -0.035(4) -0.013(4) 0.000(4)
C43 0.065(5) 0.074(5) 0.058(4) -0.030(4) -0.016(4) 0.001(4)
C44 0.059(4) 0.069(4) 0.056(4) -0.031(4) -0.019(4) 0.000(4)
C45 0.051(4) 0.063(4) 0.057(4) -0.031(3) -0.017(3) 0.003(3)
C46 0.062(4) 0.072(4) 0.062(4) -0.036(4) -0.012(4) -0.004(4)
C47 0.072(5) 0.078(5) 0.063(4) -0.040(4) -0.010(4) -0.005(4)
C48 0.034(4) 0.046(5) 0.054(4) -0.025(4) -0.017(4) 0.008(4)
C49 0.114(14) 0.37(4) 0.128(16) -0.08(2) -0.023(13) -0.068(19)
S7 0.108(3) 0.236(6) 0.066(2) -0.046(3) -0.014(2) -0.061(3)
C50 0.076(5) 0.117(6) 0.087(5) -0.051(5) -0.034(4) 0.004(5)
C51 0.073(5) 0.117(6) 0.086(5) -0.054(5) -0.032(4) 0.002(5)
C52 0.071(5) 0.114(6) 0.085(5) -0.056(5) -0.033(4) 0.004(5)
C53 0.068(4) 0.106(6) 0.081(5) -0.058(5) -0.034(4) 0.005(4)
C54 0.072(5) 0.112(6) 0.082(5) -0.052(5) -0.034(4) 0.003(5)
C55 0.076(5) 0.116(6) 0.084(5) -0.048(5) -0.034(4) 0.007(5)
C56 0.066(6) 0.097(6) 0.082(5) -0.064(5) -0.034(5) 0.008(5)
C57 0.114(14) 0.37(4) 0.128(16) -0.08(2) -0.023(13) -0.068(19)
S8 0.108(3) 0.236(6) 0.066(2) -0.046(3) -0.014(2) -0.061(3)
C58 0.071(5) 0.113(6) 0.053(4) -0.022(4) -0.014(4) -0.029(4)
C59 0.066(5) 0.111(6) 0.055(4) -0.027(4) -0.012(4) -0.024(4)
C60 0.061(4) 0.101(5) 0.053(4) -0.029(4) -0.016(4) -0.020(4)
C61 0.058(4) 0.089(5) 0.046(4) -0.027(3) -0.021(3) -0.020(4)
C62 0.067(5) 0.097(5) 0.047(4) -0.021(4) -0.021(4) -0.021(4)
C63 0.072(5) 0.107(6) 0.049(4) -0.018(4) -0.019(4) -0.026(4)
C64 0.052(5) 0.077(6) 0.043(4) -0.024(4) -0.021(4) -0.016(5)
C65 0.13(2) 0.14(2) 0.19(3) -0.09(2) 0.013(19) -0.088(17)
S9 0.333(14) 0.080(4) 0.101(5) -0.014(3) -0.033(7) -0.065(6)
C66 0.123(6) 0.064(5) 0.073(5) -0.014(4) -0.031(5) -0.024(4)
C67 0.117(6) 0.064(5) 0.074(5) -0.005(4) -0.037(5) -0.017(4)
C68 0.107(6) 0.059(4) 0.071(5) -0.005(4) -0.042(4) -0.015(4)
C69 0.100(5) 0.054(4) 0.063(4) -0.015(4) -0.041(4) -0.016(4)
C70 0.107(6) 0.061(4) 0.066(5) -0.019(4) -0.036(4) -0.024(4)
C71 0.117(6) 0.067(5) 0.072(5) -0.017(4) -0.032(5) -0.028(4)
C72 0.092(6) 0.047(4) 0.056(5) -0.017(4) -0.043(5) -0.008(4)
C73 0.122(18) 0.129(18) 0.134(19) -0.067(15) -0.076(16) 0.020(14)
N1 0.066(8) 0.069(8) 0.073(8) -0.025(7) -0.034(7) -0.009(7)
O1 0.039(4) 0.058(5) 0.038(4) -0.017(4) -0.015(3) -0.006(4)
O2 0.049(5) 0.055(5) 0.035(4) -0.006(4) -0.016(3) -0.016(4)
O3 0.055(5) 0.045(4) 0.042(4) -0.010(4) -0.024(4) -0.004(4)
O4 0.037(4) 0.069(5) 0.041(4) -0.020(4) -0.014(3) -0.004(4)
O5 0.042(4) 0.047(4) 0.045(4) -0.019(4) -0.021(3) -0.004(3)
O6 0.048(5) 0.064(5) 0.042(4) -0.018(4) -0.020(4) -0.012(4)
O7 0.039(4) 0.035(4) 0.044(4) -0.012(3) -0.021(3) -0.007(3)
O8 0.040(4) 0.037(4) 0.040(4) -0.009(3) -0.022(3) -0.005(3)
O9 0.050(5) 0.050(5) 0.037(4) -0.019(4) -0.017(4) 0.003(4)
O10 0.055(5) 0.041(4) 0.076(6) -0.023(4) -0.036(4) -0.008(4)
O11 0.050(5) 0.055(5) 0.047(5) -0.021(4) -0.015(4) -0.011(4)
O12 0.043(4) 0.051(5) 0.042(4) -0.010(4) -0.021(4) -0.009(4)
O13 0.074(6) 0.064(6) 0.073(6) -0.028(5) -0.034(5) -0.009(5)
O14 0.045(4) 0.051(5) 0.044(4) -0.021(4) -0.018(4) -0.001(4)
O15 0.044(4) 0.048(4) 0.051(5) -0.021(4) -0.023(4) -0.009(3)
O16 0.059(5) 0.044(4) 0.052(5) -0.012(4) -0.032(4) -0.005(4)
O17 0.057(5) 0.064(5) 0.061(5) -0.031(5) -0.031(4) 0.000(4)
O18 0.055(5) 0.066(6) 0.067(6) -0.038(5) -0.028(4) 0.000(4)
O19 0.049(5) 0.078(6) 0.061(6) -0.026(5) -0.017(4) -0.022(4)
O20 0.035(4) 0.051(4) 0.039(4) -0.015(4) -0.016(3) -0.003(3)
O21 0.057(5) 0.065(6) 0.054(5) -0.017(5) -0.020(4) -0.013(4)
O22 0.048(5) 0.047(4) 0.060(5) -0.014(4) -0.037(4) -0.004(4)
O23 0.045(4) 0.064(5) 0.046(4) -0.024(4) -0.022(4) -0.004(4)
O24 0.052(5) 0.051(5) 0.046(4) -0.021(4) -0.021(4) 0.000(4)
O25 0.035(4) 0.073(6) 0.046(4) -0.031(4) -0.009(4) -0.005(4)
O26 0.057(5) 0.055(5) 0.054(5) -0.013(4) -0.031(4) -0.010(4)
O27 0.050(5) 0.060(5) 0.066(6) -0.029(5) -0.020(4) 0.000(4)
O28 0.062(6) 0.052(5) 0.071(6) -0.024(5) -0.031(5) 0.006(5)
O29 0.061(6) 0.072(6) 0.072(6) -0.019(5) -0.031(5) 0.000(5)
O30 0.059(6) 0.075(7) 0.089(7) -0.014(6) -0.035(6) 0.000(5)
O31 0.062(6) 0.065(6) 0.063(6) -0.017(5) -0.015(5) -0.005(5)
O32 0.115(10) 0.044(6) 0.149(12) -0.030(7) -0.073(9) 0.002(6)

loop_
_atom_type_symbol
_atom_type_description
_atom_type_scat_dispersion_real
_atom_type_scat_dispersion_imag
_atom_type_scat_source
C C 0.0033 0.0016 'International Tables Vol C Tables 4.2.6.8 and 6.1.1.4'
H H 0.0000 0.0000 'International Tables Vol C Tables 4.2.6.8 and 6.1.1.4'
N N 0.0061 0.0033 'International Tables Vol C Tables 4.2.6.8 and 6.1.1.4'
O O 0.0106 0.0060 'International Tables Vol C Tables 4.2.6.8 and 6.1.1.4'
S S 0.1246 0.1234 'International Tables Vol C Tables 4.2.6.8 and 6.1.1.4'
Mn Mn 0.3368 0.7283 'International Tables Vol C Tables 4.2.6.8 and 6.1.1.4'
Tb Tb -0.1723 4.1537 'International Tables Vol C Tables 4.2.6.8 and 6.1.1.4'

loop_
_geom_angle_atom_site_label_1
_geom_angle_atom_site_label_2
_geom_angle_atom_site_label_3
_geom_angle
_geom_angle_site_symmetry_1
_geom_angle_site_symmetry_3
O18 Tb1 O24 90.0(3) . .
O18 Tb1 O23 75.3(3) . .
O24 Tb1 O23 76.6(3) . .
O18 Tb1 O5 72.9(3) . .
O24 Tb1 O5 151.2(3) . .
O23 Tb1 O5 76.7(3) . .
O18 Tb1 O22 142.3(3) . .
O24 Tb1 O22 86.2(3) . .
O23 Tb1 O22 139.1(3) . .
O5 Tb1 O22 121.5(3) . .
O18 Tb1 O27 71.9(3) . .
O24 Tb1 O27 118.3(3) . .
O23 Tb1 O27 143.5(3) . .
O5 Tb1 O27 78.8(3) . .
O22 Tb1 O27 77.2(3) . .
O18 Tb1 O20 143.5(3) . 2_766
O24 Tb1 O20 74.7(3) . 2_766
O23 Tb1 O20 69.0(2) . 2_766
O5 Tb1 O20 105.4(2) . 2_766
O22 Tb1 O20 70.7(2) . 2_766
O27 Tb1 O20 144.5(3) . 2_766
O18 Tb1 O28 70.8(3) . .
O24 Tb1 O28 67.0(3) . .
O23 Tb1 O28 129.3(3) . .
O5 Tb1 O28 125.0(3) . .
O22 Tb1 O28 73.3(3) . .
O27 Tb1 O28 51.3(3) . .
O20 Tb1 O28 128.3(3) 2_766 .
O18 Tb1 O7 130.3(3) . .
O24 Tb1 O7 139.0(2) . .
O23 Tb1 O7 104.2(2) . .
O5 Tb1 O7 59.4(2) . .
O22 Tb1 O7 66.3(2) . .
O27 Tb1 O7 85.7(3) . .
O20 Tb1 O7 68.0(2) 2_766 .
O28 Tb1 O7 126.4(3) . .
O18 Tb1 N1 66.9(3) . .
O24 Tb1 N1 92.7(3) . .
O23 Tb1 N1 140.7(3) . .
O5 Tb1 N1 101.2(3) . .
O22 Tb1 N1 75.9(3) . .
O27 Tb1 N1 25.8(3) . .
O20 Tb1 N1 144.8(3) 2_766 .
O28 Tb1 N1 25.8(3) . .
O7 Tb1 N1 108.1(3) . .
O18 Tb1 Mn5 98.0(2) . .
O24 Tb1 Mn5 169.6(2) . .
O23 Tb1 Mn5 98.90(19) . .
O5 Tb1 Mn5 30.13(17) . .
O22 Tb1 Mn5 91.4(2) . .
O27 Tb1 Mn5 70.8(2) . .
O20 Tb1 Mn5 94.97(17) 2_766 .
O28 Tb1 Mn5 121.9(2) . .
O7 Tb1 Mn5 32.37(15) . .
N1 Tb1 Mn5 96.6(3) . .
O18 Tb1 Mn1 141.6(2) . .
O24 Tb1 Mn1 112.05(19) . .
O23 Tb1 Mn1 79.68(19) . .
O5 Tb1 Mn1 73.31(18) . .
O22 Tb1 Mn1 72.87(19) . .
O27 Tb1 Mn1 118.2(2) . .
O20 Tb1 Mn1 37.42(16) 2_766 .
O28 Tb1 Mn1 146.1(2) . .
O7 Tb1 Mn1 32.78(15) . .
N1 Tb1 Mn1 138.1(3) . .
Mn5 Tb1 Mn1 57.60(3) . .
O25 Tb2 O19 158.0(3) . .
O25 Tb2 O6 104.8(3) . .
O19 Tb2 O6 78.4(3) . .
O25 Tb2 O30 84.6(4) . .
O19 Tb2 O30 105.1(4) . .
O6 Tb2 O30 145.9(3) . .
O25 Tb2 O21 78.9(3) . .
O19 Tb2 O21 81.1(3) . .
O6 Tb2 O21 74.3(3) . .
O30 Tb2 O21 139.6(3) . .
O25 Tb2 O14 64.2(3) . .
O19 Tb2 O14 135.0(3) . .
O6 Tb2 O14 69.9(3) . .
O30 Tb2 O14 85.9(3) . .
O21 Tb2 O14 118.1(3) . .
O25 Tb2 O29 86.1(3) . .
O19 Tb2 O29 78.5(3) . .
O6 Tb2 O29 139.7(3) . .
O30 Tb2 O29 72.5(3) . .
O21 Tb2 O29 69.9(3) . .
O14 Tb2 O29 144.9(3) . .
O25 Tb2 O15 126.4(3) . .
O19 Tb2 O15 75.4(3) . .
O6 Tb2 O15 70.5(3) . .
O30 Tb2 O15 77.5(3) . .
O21 Tb2 O15 140.8(3) . .
O14 Tb2 O15 64.5(2) . .
O29 Tb2 O15 132.9(3) . .
O25 Tb2 Mn2 31.67(19) . .
O19 Tb2 Mn2 165.0(2) . .
O6 Tb2 Mn2 87.30(19) . .
O30 Tb2 Mn2 84.3(3) . .
O21 Tb2 Mn2 99.3(2) . .
O14 Tb2 Mn2 32.54(18) . .
O29 Tb2 Mn2 115.8(3) . .
O15 Tb2 Mn2 95.91(17) . .
O25 Tb2 Mn3 93.1(2) . .
O19 Tb2 Mn3 108.4(2) . .
O6 Tb2 Mn3 72.27(19) . .
O30 Tb2 Mn3 74.6(2) . .
O21 Tb2 Mn3 142.3(2) . .
O14 Tb2 Mn3 31.91(18) . .
O29 Tb2 Mn3 147.0(2) . .
O15 Tb2 Mn3 33.49(17) . .
Mn2 Tb2 Mn3 62.44(4) . .
O25 Tb2 Mn6 128.8(2) . .
O19 Tb2 Mn6 64.1(2) . .
O6 Tb2 Mn6 32.03(19) . .
O30 Tb2 Mn6 118.5(3) . .
O21 Tb2 Mn6 100.3(2) . .
O14 Tb2 Mn6 72.23(18) . .
O29 Tb2 Mn6 142.4(3) . .
O15 Tb2 Mn6 41.03(18) . .
Mn2 Tb2 Mn6 101.36(4) . .
Mn3 Tb2 Mn6 56.61(4) . .
O25 Tb2 Mn5 80.8(2) . .
O19 Tb2 Mn5 108.3(2) . .
O6 Tb2 Mn5 31.92(19) . .
O30 Tb2 Mn5 123.6(2) . .
O21 Tb2 Mn5 89.9(2) . .
O14 Tb2 Mn5 39.03(18) . .
O29 Tb2 Mn5 157.7(2) . .
O15 Tb2 Mn5 68.94(17) . .
Mn2 Tb2 Mn5 56.80(4) . .
Mn3 Tb2 Mn5 52.45(4) . .
Mn6 Tb2 Mn5 48.05(4) . .
O8 Mn1 O8 180.0 . 2_766
O8 Mn1 O7 100.9(3) . 2_766
O8 Mn1 O7 79.1(3) 2_766 2_766
O8 Mn1 O7 79.1(3) . .
O8 Mn1 O7 100.9(3) 2_766 .
O7 Mn1 O7 180.0 2_766 .
O8 Mn1 O20 92.2(3) . 2_766
O8 Mn1 O20 87.8(3) 2_766 2_766
O7 Mn1 O20 93.9(3) 2_766 2_766
O7 Mn1 O20 86.1(3) . 2_766
O8 Mn1 O20 87.8(3) . .
O8 Mn1 O20 92.2(3) 2_766 .
O7 Mn1 O20 86.1(3) 2_766 .
O7 Mn1 O20 93.9(3) . .
O20 Mn1 O20 180.0 2_766 .
O8 Mn1 Mn4 141.3(2) . 2_766
O8 Mn1 Mn4 38.7(2) 2_766 2_766
O7 Mn1 Mn4 40.42(19) 2_766 2_766
O7 Mn1 Mn4 139.58(19) . 2_766
O20 Mn1 Mn4 90.47(19) 2_766 2_766
O20 Mn1 Mn4 89.53(19) . 2_766
O8 Mn1 Mn4 38.7(2) . .
O8 Mn1 Mn4 141.3(2) 2_766 .
O7 Mn1 Mn4 139.58(19) 2_766 .
O7 Mn1 Mn4 40.42(19) . .
O20 Mn1 Mn4 89.53(19) 2_766 .
O20 Mn1 Mn4 90.47(19) . .
Mn4 Mn1 Mn4 180.0 2_766 .
O8 Mn1 Tb1 83.1(2) . 2_766
O8 Mn1 Tb1 96.9(2) 2_766 2_766
O7 Mn1 Tb1 45.1(2) 2_766 2_766
O7 Mn1 Tb1 134.9(2) . 2_766
O20 Mn1 Tb1 135.9(2) 2_766 2_766
O20 Mn1 Tb1 44.1(2) . 2_766
Mn4 Mn1 Tb1 68.66(4) 2_766 2_766
Mn4 Mn1 Tb1 111.34(4) . 2_766
O8 Mn1 Tb1 96.9(2) . .
O8 Mn1 Tb1 83.1(2) 2_766 .
O7 Mn1 Tb1 134.9(2) 2_766 .
O7 Mn1 Tb1 45.1(2) . .
O20 Mn1 Tb1 44.1(2) 2_766 .
O20 Mn1 Tb1 135.9(2) . .
Mn4 Mn1 Tb1 111.34(4) 2_766 .
Mn4 Mn1 Tb1 68.66(4) . .
Tb1 Mn1 Tb1 180.0 2_766 .
O14 Mn2 O25 82.5(3) . .
O14 Mn2 O11 163.6(4) . .
O25 Mn2 O11 89.2(3) . .
O14 Mn2 O20 96.8(3) . .
O25 Mn2 O20 169.6(4) . .
O11 Mn2 O20 88.8(3) . .
O14 Mn2 O9 99.4(3) . .
O25 Mn2 O9 91.4(3) . .
O11 Mn2 O9 94.9(3) . .
O20 Mn2 O9 98.9(3) . .
O14 Mn2 O2 76.2(3) . .
O25 Mn2 O2 85.9(3) . .
O11 Mn2 O2 89.2(3) . .
O20 Mn2 O2 83.9(3) . .
O9 Mn2 O2 175.1(3) . .
O14 Mn2 Tb2 43.1(2) . .
O25 Mn2 Tb2 39.3(2) . .
O11 Mn2 Tb2 127.1(2) . .
O20 Mn2 Tb2 139.0(2) . .
O9 Mn2 Tb2 96.9(2) . .
O2 Mn2 Tb2 78.43(18) . .
O8 Mn3 O14 92.0(3) 2_766 .
O8 Mn3 O1 91.5(3) 2_766 .
O14 Mn3 O1 176.0(3) . .
O8 Mn3 O15 173.9(3) 2_766 .
O14 Mn3 O15 84.9(3) . .
O1 Mn3 O15 91.4(3) . .
O8 Mn3 O3 94.5(3) 2_766 .
O14 Mn3 O3 96.2(3) . .
O1 Mn3 O3 85.4(3) . .
O15 Mn3 O3 91.1(3) . .
O8 Mn3 O5 96.8(3) 2_766 .
O14 Mn3 O5 82.6(3) . .
O1 Mn3 O5 95.1(3) . .
O15 Mn3 O5 77.6(3) . .
O3 Mn3 O5 168.6(3) . .
O8 Mn3 Mn5 89.1(2) 2_766 .
O14 Mn3 Mn5 46.4(2) . .
O1 Mn3 Mn5 131.8(2) . .
O15 Mn3 Mn5 85.0(2) . .
O3 Mn3 Mn5 142.6(2) . .
O5 Mn3 Mn5 37.19(18) . .
O8 Mn3 Tb2 133.7(2) 2_766 .
O14 Mn3 Tb2 42.1(2) . .
O1 Mn3 Tb2 134.6(2) . .
O15 Mn3 Tb2 44.1(2) . .
O3 Mn3 Tb2 86.5(2) . .
O5 Mn3 Tb2 85.04(18) . .
Mn5 Mn3 Tb2 65.04(4) . .
O8 Mn4 O7 81.1(3) . .
O8 Mn4 O16 178.4(3) . .
O7 Mn4 O16 98.2(3) . .
O8 Mn4 O12 97.5(3) . .
O7 Mn4 O12 174.0(3) . .
O16 Mn4 O12 83.3(3) . .
O8 Mn4 O4 93.2(3) . .
O7 Mn4 O4 92.4(3) . .
O16 Mn4 O4 85.4(3) . .
O12 Mn4 O4 93.5(3) . .
O8 Mn4 O22 95.4(3) . .
O7 Mn4 O22 79.9(3) . .
O16 Mn4 O22 85.9(3) . .
O12 Mn4 O22 94.5(3) . .
O4 Mn4 O22 167.4(3) . .
O8 Mn4 Mn1 39.5(2) . .
O7 Mn4 Mn1 41.6(2) . .
O16 Mn4 Mn1 139.8(2) . .
O12 Mn4 Mn1 136.8(2) . .
O4 Mn4 Mn1 93.1(2) . .
O22 Mn4 Mn1 87.74(19) . .
O5 Mn5 O7 81.5(3) . .
O5 Mn5 O6 82.6(3) . .
O7 Mn5 O6 164.0(3) . .
O5 Mn5 O2 167.7(3) . .
O7 Mn5 O2 97.6(3) . .
O6 Mn5 O2 98.3(3) . .
O5 Mn5 O26 108.2(3) . .
O7 Mn5 O26 95.7(3) . .
O6 Mn5 O26 87.5(3) . .
O2 Mn5 O26 84.1(3) . .
O5 Mn5 O14 89.1(3) . .
O7 Mn5 O14 100.7(3) . .
O6 Mn5 O14 80.9(3) . .
O2 Mn5 O14 79.0(3) . .
O26 Mn5 O14 157.8(3) . .
O5 Mn5 Mn6 40.3(2) . .
O7 Mn5 Mn6 121.1(2) . .
O6 Mn5 Mn6 42.9(2) . .
O2 Mn5 Mn6 141.0(2) . .
O26 Mn5 Mn6 95.7(2) . .
O14 Mn5 Mn6 88.6(2) . .
O5 Mn5 Mn3 52.5(2) . .
O7 Mn5 Mn3 85.7(2) . .
O6 Mn5 Mn3 86.1(2) . .
O2 Mn5 Mn3 115.3(2) . .
O26 Mn5 Mn3 160.3(3) . .
O14 Mn5 Mn3 37.7(2) . .
Mn6 Mn5 Mn3 67.23(6) . .
O5 Mn5 Tb1 40.1(2) . .
O7 Mn5 Tb1 46.1(2) . .
O6 Mn5 Tb1 118.3(2) . .
O2 Mn5 Tb1 142.8(2) . .
O26 Mn5 Tb1 91.0(2) . .
O14 Mn5 Tb1 111.2(2) . .
Mn6 Mn5 Tb1 76.16(5) . .
Mn3 Mn5 Tb1 75.79(5) . .
O5 Mn5 Tb2 92.3(2) . .
O7 Mn5 Tb2 143.0(2) . .
O6 Mn5 Tb2 39.7(2) . .
O2 Mn5 Tb2 81.0(2) . .
O26 Mn5 Tb2 120.8(2) . .
O14 Mn5 Tb2 42.5(2) . .
Mn6 Mn5 Tb2 65.53(5) . .
Mn3 Mn5 Tb2 62.51(4) . .
Tb1 Mn5 Tb2 131.26(5) . .
O5 Mn6 O17 93.1(3) . .
O5 Mn6 O6 82.7(3) . .
O17 Mn6 O6 174.1(4) . .
O5 Mn6 O10 174.1(3) . .
O17 Mn6 O10 89.5(4) . .
O6 Mn6 O10 94.3(4) . .
O5 Mn6 O13 98.7(3) . .
O17 Mn6 O13 93.0(4) . .
O6 Mn6 O13 91.7(4) . .
O10 Mn6 O13 86.4(3) . .
O5 Mn6 O15 82.6(3) . .
O17 Mn6 O15 93.9(3) . .
O6 Mn6 O15 81.5(3) . .
O10 Mn6 O15 92.0(3) . .
O13 Mn6 O15 172.9(3) . .
O5 Mn6 Mn5 39.9(2) . .
O17 Mn6 Mn5 133.0(3) . .
O6 Mn6 Mn5 43.3(2) . .
O10 Mn6 Mn5 137.5(3) . .
O13 Mn6 Mn5 92.0(2) . .
O15 Mn6 Mn5 84.56(19) . .
O5 Mn6 Tb2 92.8(2) . .
O17 Mn6 Tb2 136.6(3) . .
O6 Mn6 Tb2 40.2(2) . .
O10 Mn6 Tb2 81.7(3) . .
O13 Mn6 Tb2 128.4(3) . .
O15 Mn6 Tb2 44.5(2) . .
Mn5 Mn6 Tb2 66.42(5) . .
S1 C1 H1A 109.5 . .
S1 C1 H1B 109.5 . .
H1A C1 H1B 109.5 . .
S1 C1 H1C 109.5 . .
H1A C1 H1C 109.5 . .
H1B C1 H1C 109.5 . .
C1 S1 C2 103.7(6) . .
C3 C2 C7 119.4(9) . .
C3 C2 S1 124.4(8) . .
C7 C2 S1 116.2(8) . .
C2 C3 C4 120.8(10) . .
C2 C3 H3A 119.6 . .
C4 C3 H3A 119.6 . .
C5 C4 C3 119.2(10) . .
C5 C4 H4A 120.4 . .
C3 C4 H4A 120.4 . .
C4 C5 C6 120.1(9) . .
C4 C5 C8 119.7(9) . .
C6 C5 C8 119.6(9) . .
C7 C6 C5 119.6(10) . .
C7 C6 H6A 120.2 . .
C5 C6 H6A 120.2 . .
C2 C7 C6 120.9(10) . .
C2 C7 H7A 119.5 . .
C6 C7 H7A 119.5 . .
O3 C8 O12 123.9(9) 2_766 .
O3 C8 C5 119.7(10) 2_766 .
O12 C8 C5 116.3(10) . .
S2 C9 H9A 109.5 . .
S2 C9 H9B 109.5 . .
H9A C9 H9B 109.5 . .
S2 C9 H9C 109.5 . .
H9A C9 H9C 109.5 . .
H9B C9 H9C 109.5 . .
C9 S2 C10 109.1(10) . .
C11 C10 C15 119.1(9) . .
C11 C10 S2 121.7(8) . .
C15 C10 S2 119.1(8) . .
C10 C11 C12 121.1(10) . .
C10 C11 H11A 119.4 . .
C12 C11 H11A 119.4 . .
C13 C12 C11 119.6(10) . .
C13 C12 H12A 120.2 . .
C11 C12 H12A 120.2 . .
C12 C13 C14 119.2(9) . .
C12 C13 C16 119.4(9) . .
C14 C13 C16 121.4(9) . .
C15 C14 C13 120.4(10) . .
C15 C14 H14A 119.8 . .
C13 C14 H14A 119.8 . .
C10 C15 C14 120.5(10) . .
C10 C15 H15A 119.8 . .
C14 C15 H15A 119.8 . .
O4 C16 O2 123.6(9) . .
O4 C16 C13 119.1(10) . .
O2 C16 C13 117.3(9) . .
S3 C17 H17A 109.5 . .
S3 C17 H17B 109.5 . .
H17A C17 H17B 109.5 . .
S3 C17 H17C 109.5 . .
H17A C17 H17C 109.5 . .
H17B C17 H17C 109.5 . .
C17 S3 C18 102.7(7) . .
C19 C18 C23 120.9(9) . .
C19 C18 S3 122.5(8) . .
C23 C18 S3 116.6(8) . .
C18 C19 C20 119.1(10) . .
C18 C19 H19A 120.4 . .
C20 C19 H19A 120.4 . .
C21 C20 C19 120.7(10) . .
C21 C20 H20A 119.6 . .
C19 C20 H20A 119.6 . .
C20 C21 C22 119.1(9) . .
C20 C21 C24 119.8(9) . .
C22 C21 C24 121.1(9) . .
C23 C22 C21 121.1(10) . .
C23 C22 H22A 119.5 . .
C21 C22 H22A 119.5 . .
C22 C23 C18 119.0(10) . .
C22 C23 H23A 120.5 . .
C18 C23 H23A 120.5 . .
O9 C24 O22 124.4(9) . 2_766
O9 C24 C21 118.1(10) . .
O22 C24 C21 117.5(10) 2_766 .
S4 C25 H25A 109.5 . .
S4 C25 H25B 109.5 . .
H25A C25 H25B 109.5 . .
S4 C25 H25C 109.5 . .
H25A C25 H25C 109.5 . .
H25B C25 H25C 109.5 . .
C25 S4 C26 104.3(7) . .
C31 C26 C27 118.9(9) . .
C31 C26 S4 123.7(8) . .
C27 C26 S4 117.4(8) . .
C28 C27 C26 120.7(11) . .
C28 C27 H27A 119.7 . .
C26 C27 H27A 119.7 . .
C29 C28 C27 120.1(11) . .
C29 C28 H28A 119.9 . .
C27 C28 H28A 119.9 . .
C28 C29 C30 119.6(9) . .
C28 C29 C32 120.1(10) . .
C30 C29 C32 120.3(10) . .
C29 C30 C31 120.9(10) . .
C29 C30 H30A 119.6 . .
C31 C30 H30A 119.6 . .
C26 C31 C30 119.6(10) . .
C26 C31 H31A 120.2 . .
C30 C31 H31A 120.2 . .
O10 C32 O19 122.8(10) . .
O10 C32 C29 118.7(11) . .
O19 C32 C29 118.5(11) . .
S5 C33 H33A 109.5 . .
S5 C33 H33B 109.5 . .
H33A C33 H33B 109.5 . .
S5 C33 H33C 109.5 . .
H33A C33 H33C 109.5 . .
H33B C33 H33C 109.5 . .
C33 S5 C34 103.7(8) . .
C35 C34 C39 119.5(10) . .
C35 C34 S5 124.3(9) . .
C39 C34 S5 116.1(9) . .
C34 C35 C36 120.5(11) . .
C34 C35 H35A 119.7 . .
C36 C35 H35A 119.7 . .
C37 C36 C35 119.4(11) . .
C37 C36 H36A 120.3 . .
C35 C36 H36A 120.3 . .
C36 C37 C38 119.8(10) . .
C36 C37 C40 120.6(10) . .
C38 C37 C40 119.5(10) . .
C39 C38 C37 120.6(11) . .
C39 C38 H38A 119.7 . .
C37 C38 H38A 119.7 . .
C38 C39 C34 120.1(11) . .
C38 C39 H39 119.9 . .
C34 C39 H39 119.9 . .
O21 C40 O31 125.4(11) . .
O21 C40 C37 117.8(12) . .
O31 C40 C37 116.7(11) . .
S6 C41 H41A 109.5 . .
S6 C41 H41B 109.5 . .
H41A C41 H41B 109.5 . .
S6 C41 H41C 109.5 . .
H41A C41 H41C 109.5 . .
H41B C41 H41C 109.5 . .
C41 S6 C42 103.1(7) . .
C43 C42 C47 118.8(10) . .
C43 C42 S6 122.5(9) . .
C47 C42 S6 118.6(9) . .
C42 C43 C44 120.3(11) . .
C42 C43 H43A 119.9 . .
C44 C43 H43A 119.9 . .
C45 C44 C43 121.4(11) . .
C45 C44 H44A 119.3 . .
C43 C44 H44A 119.3 . .
C44 C45 C46 118.6(9) . .
C44 C45 C48 121.6(9) . .
C46 C45 C48 119.8(9) . .
C47 C46 C45 119.4(11) . .
C47 C46 H46A 120.3 . .
C45 C46 H46A 120.3 . .
C46 C47 C42 121.1(11) . .
C46 C47 H47A 119.4 . .
C42 C47 H47A 119.4 . .
O11 C48 O24 127.5(9) . 2_766
O11 C48 C45 114.3(10) . .
O24 C48 C45 118.2(10) 2_766 .
S7 C49 H49A 109.5 . .
S7 C49 H49B 109.5 . .
H49A C49 H49B 109.5 . .
S7 C49 H49C 109.5 . .
H49A C49 H49C 109.5 . .
H49B C49 H49C 109.5 . .
C49 S7 C50 105.0(10) . .
C55 C50 C51 120.3(11) . .
C55 C50 S7 116.5(9) . .
C51 C50 S7 123.1(9) . .
C50 C51 C52 119.3(11) . .
C50 C51 H51A 120.3 . .
C52 C51 H51A 120.3 . .
C53 C52 C51 120.0(12) . .
C53 C52 H52A 120.0 . .
C51 C52 H52A 120.0 . .
C52 C53 C54 119.9(11) . .
C52 C53 C56 119.5(10) . .
C54 C53 C56 120.2(11) . .
C55 C54 C53 119.9(12) . .
C55 C54 H54A 120.0 . .
C53 C54 H54A 120.0 . .
C54 C55 C50 120.4(12) . .
C54 C55 H55A 119.8 . .
C50 C55 H55A 119.8 . .
O18 C56 O17 124.3(10) . .
O18 C56 C53 117.8(11) . .
O17 C56 C53 117.8(11) . .
S8 C57 H57A 109.5 . .
S8 C57 H57B 109.5 . .
H57A C57 H57B 109.5 . .
S8 C57 H57C 109.5 . .
H57A C57 H57C 109.5 . .
H57B C57 H57C 109.5 . .
C57 S8 C58 104.9(10) . .
C59 C58 C63 120.0(10) . .
C59 C58 S8 117.1(9) . .
C63 C58 S8 123.0(9) . .
C60 C59 C58 120.0(12) . .
C60 C59 H59A 120.0 . .
C58 C59 H59A 120.0 . .
C59 C60 C61 121.3(11) . .
C59 C60 H60A 119.3 . .
C61 C60 H60A 119.3 . .
C60 C61 C62 118.7(10) . .
C60 C61 C64 119.9(10) . .
C62 C61 C64 121.3(10) . .
C63 C62 C61 119.6(11) . .
C63 C62 H62A 120.2 . .
C61 C62 H62A 120.2 . .
C58 C63 C62 120.4(11) . .
C58 C63 H63A 119.8 . .
C62 C63 H63A 119.8 . .
O23 C64 O1 124.0(9) . .
O23 C64 C61 119.1(10) . .
O1 C64 C61 117.0(10) . .
S9 C65 H65A 109.5 . .
S9 C65 H65B 109.5 . .
H65A C65 H65B 109.5 . .
S9 C65 H65C 109.5 . .
H65A C65 H65C 109.5 . .
H65B C65 H65C 109.5 . .
C65 S9 C66 100.7(10) . .
C67 C66 C71 121.6(10) . .
C67 C66 S9 125.3(10) . .
C71 C66 S9 113.1(10) . .
C66 C67 C68 119.2(12) . .
C66 C67 H67A 120.4 . .
C68 C67 H67A 120.4 . .
C69 C68 C67 119.2(12) . .
C69 C68 H68A 120.4 . .
C67 C68 H68A 120.4 . .
C68 C69 C70 121.0(10) . .
C68 C69 C72 121.6(10) . .
C70 C69 C72 117.3(10) . .
C71 C70 C69 120.5(12) . .
C71 C70 H70A 119.8 . .
C69 C70 H70A 119.8 . .
C70 C71 C66 118.5(12) . .
C70 C71 H71A 120.8 . .
C66 C71 H71A 120.8 . .
O26 C72 O16 125.1(10) . .
O26 C72 C69 117.9(11) . .
O16 C72 C69 116.9(10) . .
O25 C73 H73A 109.5 . .
O25 C73 H73B 109.5 . .
H73A C73 H73B 109.5 . .
O25 C73 H73C 109.5 . .
H73A C73 H73C 109.5 . .
H73B C73 H73C 109.5 . .
O32 N1 O28 122.4(13) . .
O32 N1 O27 121.2(13) . .
O28 N1 O27 116.4(12) . .
O32 N1 Tb1 173.8(10) . .
O28 N1 Tb1 59.3(6) . .
O27 N1 Tb1 57.7(6) . .
C64 O1 Mn3 125.9(7) . .
C16 O2 Mn5 128.5(7) . .
C16 O2 Mn2 113.7(7) . .
Mn5 O2 Mn2 94.7(3) . .
C8 O3 Mn3 124.6(7) 2_766 .
C16 O4 Mn4 131.4(7) . .
Mn5 O5 Mn6 99.8(4) . .
Mn5 O5 Tb1 109.7(3) . .
Mn6 O5 Tb1 135.1(4) . .
Mn5 O5 Mn3 90.4(3) . .
Mn6 O5 Mn3 98.6(3) . .
Tb1 O5 Mn3 113.8(3) . .
Mn6 O6 Mn5 93.9(3) . .
Mn6 O6 Tb2 107.8(3) . .
Mn5 O6 Tb2 108.4(4) . .
Mn5 O7 Mn4 121.6(4) . .
Mn5 O7 Mn1 122.3(3) . .
Mn4 O7 Mn1 98.0(3) . .
Mn5 O7 Tb1 101.5(3) . .
Mn4 O7 Tb1 109.7(3) . .
Mn1 O7 Tb1 102.1(3) . .
Mn4 O8 Mn3 127.8(4) . 2_766
Mn4 O8 Mn1 101.8(3) . .
Mn3 O8 Mn1 127.6(4) 2_766 .
C24 O9 Mn2 126.7(7) . .
C32 O10 Mn6 131.3(8) . .
C48 O11 Mn2 127.4(7) . .
C8 O12 Mn4 129.3(7) . .
Mn6 O13 H13B 108.2 . .
Mn6 O13 H13C 105.6 . .
H13B O13 H13C 106.1 . .
Mn2 O14 Mn3 139.6(5) . .
Mn2 O14 Mn5 105.5(3) . .
Mn3 O14 Mn5 95.9(3) . .
Mn2 O14 Tb2 104.3(3) . .
Mn3 O14 Tb2 105.9(3) . .
Mn5 O14 Tb2 98.5(3) . .
Mn3 O15 Mn6 101.2(3) . .
Mn3 O15 Tb2 102.4(3) . .
Mn6 O15 Tb2 94.5(3) . .
C72 O16 Mn4 132.9(7) . .
C56 O17 Mn6 127.3(7) . .
C56 O18 Tb1 133.8(8) . .
C32 O19 Tb2 139.7(7) . .
Mn2 O20 Mn1 124.0(4) . .
Mn2 O20 Tb1 122.6(3) . 2_766
Mn1 O20 Tb1 98.5(3) . 2_766
C40 O21 Tb2 135.3(8) . .
C24 O22 Mn4 125.9(7) 2_766 .
C24 O22 Tb1 127.4(7) 2_766 .
Mn4 O22 Tb1 103.1(3) . .
C64 O23 Tb1 154.3(7) . .
C48 O24 Tb1 137.9(7) 2_766 .
C73 O25 Mn2 125.1(10) . .
C73 O25 Tb2 125.9(10) . .
Mn2 O25 Tb2 109.0(3) . .
C72 O26 Mn5 132.9(8) . .
N1 O27 Tb1 96.5(8) . .
N1 O28 Tb1 94.9(8) . .
Tb2 O29 H29B 109.0 . .
Tb2 O29 H29C 108.9 . .
H29B O29 H29C 107.5 . .
Tb2 O30 H30B 107.7 . .
Tb2 O30 H30D 108.7 . .
H30B O30 H30D 108.0 . .

loop_
_geom_bond_atom_site_label_1
_geom_bond_atom_site_label_2
_geom_bond_distance
_geom_bond_site_symmetry_2
Tb1 O18 2.346(8) .
Tb1 O24 2.357(8) .
Tb1 O23 2.377(8) .
Tb1 O5 2.388(7) .
Tb1 O22 2.405(7) .
Tb1 O27 2.484(9) .
Tb1 O20 2.492(8) 2_766
Tb1 O28 2.519(8) .
Tb1 O7 2.565(7) .
Tb1 N1 2.918(13) .
Tb1 Mn5 3.4871(18) .
Tb1 Mn1 3.5414(6) .
Tb2 O25 2.282(8) .
Tb2 O19 2.329(9) .
Tb2 O6 2.366(8) .
Tb2 O30 2.371(10) .
Tb2 O21 2.403(9) .
Tb2 O14 2.402(8) .
Tb2 O29 2.427(9) .
Tb2 O15 2.455(8) .
Tb2 Mn2 3.4045(18) .
Tb2 Mn3 3.4427(18) .
Tb2 Mn6 3.494(2) .
Tb2 Mn5 3.5184(17) .
Mn1 O8 1.901(6) .
Mn1 O8 1.901(6) 2_766
Mn1 O7 1.961(7) 2_766
Mn1 O7 1.961(7) .
Mn1 O20 2.176(7) 2_766
Mn1 O20 2.176(7) .
Mn1 Mn4 2.9261(16) 2_766
Mn1 Mn4 2.9261(16) .
Mn1 Tb1 3.5413(6) 2_766
Mn2 O14 1.890(8) .
Mn2 O25 1.891(8) .
Mn2 O11 1.924(8) .
Mn2 O20 1.972(7) .
Mn2 O9 2.133(8) .
Mn2 O2 2.446(8) .
Mn3 O8 1.890(7) 2_766
Mn3 O14 1.893(8) .
Mn3 O1 1.935(7) .
Mn3 O15 1.945(7) .
Mn3 O3 2.164(7) .
Mn3 O5 2.440(7) .
Mn3 Mn5 3.077(2) .
Mn4 O8 1.870(7) .
Mn4 O7 1.916(7) .
Mn4 O16 1.946(8) .
Mn4 O12 1.967(7) .
Mn4 O4 2.189(8) .
Mn4 O22 2.297(9) .
Mn5 O5 1.860(7) .
Mn5 O7 1.905(7) .
Mn5 O6 1.961(8) .
Mn5 O2 2.015(8) .
Mn5 O26 2.099(8) .
Mn5 O14 2.240(8) .
Mn5 Mn6 2.855(2) .
Mn6 O5 1.873(7) .
Mn6 O17 1.927(9) .
Mn6 O6 1.947(8) .
Mn6 O10 1.949(7) .
Mn6 O13 2.212(9) .
Mn6 O15 2.300(8) .
C1 S1 1.740(12) .
C1 H1A 0.9800 .
C1 H1B 0.9800 .
C1 H1C 0.9800 .
S1 C2 1.763(9) .
C2 C3 1.368(12) .
C2 C7 1.375(12) .
C3 C4 1.399(12) .
C3 H3A 0.9500 .
C4 C5 1.376(11) .
C4 H4A 0.9500 .
C5 C6 1.388(11) .
C5 C8 1.493(11) .
C6 C7 1.380(11) .
C6 H6A 0.9500 .
C7 H7A 0.9500 .
C8 O3 1.251(13) 2_766
C8 O12 1.282(13) .
C9 S2 1.668(16) .
C9 H9A 0.9800 .
C9 H9B 0.9800 .
C9 H9C 0.9800 .
S2 C10 1.753(10) .
C10 C11 1.362(12) .
C10 C15 1.377(12) .
C11 C12 1.394(12) .
C11 H11A 0.9500 .
C12 C13 1.379(11) .
C12 H12A 0.9500 .
C13 C14 1.380(11) .
C13 C16 1.486(11) .
C14 C15 1.382(11) .
C14 H14A 0.9500 .
C15 H15A 0.9500 .
C16 O4 1.247(13) .
C16 O2 1.296(13) .
C17 S3 1.721(14) .
C17 H17A 0.9800 .
C17 H17B 0.9800 .
C17 H17C 0.9800 .
S3 C18 1.774(9) .
C18 C19 1.369(12) .
C18 C23 1.389(12) .
C19 C20 1.396(11) .
C19 H19A 0.9500 .
C20 C21 1.371(11) .
C20 H20A 0.9500 .
C21 C22 1.387(12) .
C21 C24 1.503(11) .
C22 C23 1.374(11) .
C22 H22A 0.9500 .
C23 H23A 0.9500 .
C24 O9 1.243(14) .
C24 O22 1.284(13) 2_766
C25 S4 1.741(13) .
C25 H25A 0.9800 .
C25 H25B 0.9800 .
C25 H25C 0.9800 .
S4 C26 1.760(10) .
C26 C31 1.381(12) .
C26 C27 1.388(12) .
C27 C28 1.390(12) .
C27 H27A 0.9500 .
C28 C29 1.359(12) .
C28 H28A 0.9500 .
C29 C30 1.382(12) .
C29 C32 1.492(11) .
C30 C31 1.387(11) .
C30 H30A 0.9500 .
C31 H31A 0.9500 .
C32 O10 1.240(14) .
C32 O19 1.269(15) .
C33 S5 1.724(13) .
C33 H33A 0.9800 .
C33 H33B 0.9800 .
C33 H33C 0.9800 .
S5 C34 1.773(10) .
C34 C35 1.378(12) .
C34 C39 1.382(12) .
C35 C36 1.402(12) .
C35 H35A 0.9500 .
C36 C37 1.372(12) .
C36 H36A 0.9500 .
C37 C38 1.389(12) .
C37 C40 1.486(12) .
C38 C39 1.377(12) .
C38 H38A 0.9500 .
C39 H39 0.9500 .
C40 O21 1.258(15) .
C40 O31 1.284(15) .
C41 S6 1.721(14) .
C41 H41A 0.9800 .
C41 H41B 0.9800 .
C41 H41C 0.9800 .
S6 C42 1.765(10) .
C42 C43 1.370(12) .
C42 C47 1.382(12) .
C43 C44 1.378(12) .
C43 H43A 0.9500 .
C44 C45 1.366(12) .
C44 H44A 0.9500 .
C45 C46 1.398(12) .
C45 C48 1.512(11) .
C46 C47 1.379(12) .
C46 H46A 0.9500 .
C47 H47A 0.9500 .
C48 O11 1.257(13) .
C48 O24 1.270(13) 2_766
C49 S7 1.709(15) .
C49 H49A 0.9800 .
C49 H49B 0.9800 .
C49 H49C 0.9800 .
S7 C50 1.760(11) .
C50 C55 1.375(13) .
C50 C51 1.377(13) .
C51 C52 1.396(13) .
C51 H51A 0.9500 .
C52 C53 1.378(12) .
C52 H52A 0.9500 .
C53 C54 1.382(12) .
C53 C56 1.482(12) .
C54 C55 1.372(13) .
C54 H54A 0.9500 .
C55 H55A 0.9500 .
C56 O18 1.271(14) .
C56 O17 1.282(15) .
C57 S8 1.685(15) .
C57 H57A 0.9800 .
C57 H57B 0.9800 .
C57 H57C 0.9800 .
S8 C58 1.768(10) .
C58 C59 1.372(13) .
C58 C63 1.375(13) .
C59 C60 1.372(12) .
C59 H59A 0.9500 .
C60 C61 1.376(12) .
C60 H60A 0.9500 .
C61 C62 1.397(12) .
C61 C64 1.483(11) .
C62 C63 1.390(12) .
C62 H62A 0.9500 .
C63 H63A 0.9500 .
C64 O23 1.245(14) .
C64 O1 1.281(14) .
C65 S9 1.637(14) .
C65 H65A 0.9800 .
C65 H65B 0.9800 .
C65 H65C 0.9800 .
S9 C66 1.771(11) .
C66 C67 1.374(13) .
C66 C71 1.376(13) .
C67 C68 1.399(12) .
C67 H67A 0.9500 .
C68 C69 1.358(12) .
C68 H68A 0.9500 .
C69 C70 1.381(12) .
C69 C72 1.494(12) .
C70 C71 1.378(12) .
C70 H70A 0.9500 .
C71 H71A 0.9500 .
C72 O26 1.244(14) .
C72 O16 1.280(14) .
C73 O25 1.37(2) .
C73 H73A 0.9800 .
C73 H73B 0.9800 .
C73 H73C 0.9800 .
N1 O32 1.232(15) .
N1 O28 1.273(14) .
N1 O27 1.277(14) .
O3 C8 1.251(13) 2_766
O8 Mn3 1.890(7) 2_766
O13 H13B 0.9725 .
O13 H13C 1.0299 .
O20 Tb1 2.491(8) 2_766
O22 C24 1.284(13) 2_766
O24 C48 1.270(13) 2_766
O29 H29B 0.9911 .
O29 H29C 0.9939 .
O30 H30B 0.9993 .
O30 H30D 0.9785 .
